data_2106218
loop_
_publ_author_name
'Uraz, A.A.'
'Armagan, N.'

_publ_section_title
;
 An X-ray diffraction study of sodium thiosulphate pentahydrate, Na2 S2 O3
 . (H2 O)5
;
_journal_name_full 'Acta Crystallographica B (24,1968-38,1982)'
_journal_page_first 1396
_journal_page_last 1399
_journal_volume 33
_journal_year 1977
_chemical_formula_sum 'H10 Na2 O8 S2'
_chemical_name_systematic 'Na2 (S2 O3) (H2 O)5'
_space_group_IT_number 14
_symmetry_space_group_name_Hall '-P 2ybc'
_symmetry_space_group_name_H-M 'P 1 21/c 1'
_cell_angle_alpha 90
_cell_angle_beta 103.55
_cell_angle_gamma 90
_cell_formula_units_Z 4
_cell_length_a 5.941
_cell_length_b 21.57
_cell_length_c 7.525
_cell_volume 937.468
_citation_journal_id_ASTM ACBCAR
_cod_data_source_file Uraz_ACBCAR_1977_1485.cif
_cod_data_source_block H10Na2O8S2
_cod_original_cell_volume 937.4682
_cod_database_code 2106218

loop_
_symmetry_equiv_pos_as_xyz
x,y,z
-x,y+1/2,-z+1/2
-x,-y,-z
x,-y-1/2,z-1/2

loop_
_atom_site_label
_atom_site_type_symbol
_atom_site_fract_x
_atom_site_fract_y
_atom_site_fract_z
_atom_site_occupancy
_atom_site_U_iso_or_equiv
Na2 Na+1 0.25429 0.40849 0.21526 1 0.0
O2 O-2 0.93402 0.15324 0.33392 1 0.0
H6 H+1 0.768 0.395 0.439 1 0.0
O1 O-2 0.33656 0.12729 0.436 1 0.0
O7 O-2 0.8641 0.44796 0.10971 1 0.0
O5 O-2 0.092 0.31383 0.27783 1 0.0
O3 O-2 0.20221 0.19585 0.17342 1 0.0
H1 H+1 0.496 0.216 0.094 1 0.0
H10 H+1 0.486 0.042 0.197 1 0.0
S1 S-2 0.10178 0.06814 0.10662 1 0.0
H2 H+1 0.738 0.208 0.153 1 0.0
H9 H+1 0.76 0.048 0.218 1 0.0
H3 H+1 0.1 0.276 0.235 1 0.0
Na1 Na+1 0.72384 0.34131 0.07478 1 0.0
H5 H+1 0.63 0.33 0.39 1 0.0
H7 H+1 0.875 0.491 0.202 1 0.0
H4 H+1 0.1 0.3 0.401 1 0.0
S2 S+6 0.14786 0.14142 0.27772 1 0.0
O4 O-2 0.62227 0.23495 0.09812 1 0.0
O8 O-2 0.6461 0.01518 0.24596 1 0.0
H8 H+1 0.83 0.46 0.01 1 0.0
O6 O-2 0.61606 0.36777 0.3574 1 0.0
